data_1555159
loop_
_publ_author_name
'Sun, Zhaocui'
'Zhu, Nailiang'
'Zhou, Man'
'Huo, Xiaowei'
'Wu, Haifeng'
'Tian, Yu'
'Yang, Junshan'
'Ma, Guoxu'
'Yang, Yan-Long'
'Xu, Xudong'

_publ_section_title
;
 Clavipines A--C, antiproliferative meroterpenoids with a fused azepine
 skeleton from the basidiomycete Clitocybe clavipes
;
_journal_issue 22
_journal_name_full 'Organic Chemistry Frontiers'
_journal_page_first 3759
_journal_paper_doi 10.1039/C9QO01005J
_journal_volume 6
_journal_year 2019
_chemical_formula_moiety 'C20 H19 N O5'
_chemical_formula_sum 'C20 H19 N O5'
_chemical_formula_weight 353.36
_space_group_crystal_system monoclinic
_space_group_IT_number 4
_space_group_name_Hall 'P 2yb'
_space_group_name_H-M_alt 'P 1 21 1'
_atom_sites_solution_hydrogens geom
_audit_creation_date 2019-04-02
_audit_creation_method
;
  Olex2 1.1
  (compiled 2011.02.15 svn.r1672, GUI svn.r3494)
;
_audit_update_record
;
2019-06-11 deposited with the CCDC.	2019-10-08 downloaded from the CCDC.
;
_cell_angle_alpha 90
_cell_angle_beta 107.776(5)
_cell_angle_gamma 90
_cell_formula_units_Z 2
_cell_length_a 10.0737(5)
_cell_length_b 6.13340(19)
_cell_length_c 13.8766(6)
_cell_measurement_reflns_used 3624
_cell_measurement_temperature 109.2(5)
_cell_measurement_theta_max 71.0160
_cell_measurement_theta_min 4.5660
_cell_volume 816.45(6)
_computing_cell_refinement
;
CrysAlisPro, Agilent Technologies,
Version 1.171.37.35 (release 13-08-2014 CrysAlis171 .NET)
(compiled Aug 13 2014,18:06:01)
;
_computing_data_collection
;
CrysAlisPro, Agilent Technologies,
Version 1.171.37.35 (release 13-08-2014 CrysAlis171 .NET)
(compiled Aug 13 2014,18:06:01)
;
_computing_data_reduction
;
CrysAlisPro, Agilent Technologies,
Version 1.171.37.35 (release 13-08-2014 CrysAlis171 .NET)
(compiled Aug 13 2014,18:06:01)
;
_computing_molecular_graphics
;
O. V. Dolomanov, L. J. Bourhis, R. J. Gildea, J. A. K. Howard and H. Puschmann,
OLEX2: a complete structure solution, refinement and analysis program.
J. Appl. Cryst. (2009). 42, 339-341.
;
_computing_publication_material
;
O. V. Dolomanov, L. J. Bourhis, R. J. Gildea, J. A. K. Howard and H. Puschmann,
OLEX2: a complete structure solution, refinement and analysis program.
J. Appl. Cryst. (2009). 42, 339-341.
;
_computing_structure_refinement 'SHELXL-2014/7 (Sheldrick, 2014)'
_computing_structure_solution 'A short history of SHELX (Sheldrick, 2007)/Bruker'
_diffrn_ambient_environment N~2~
_diffrn_ambient_temperature 109.2(5)
_diffrn_detector 'CCD plate'
_diffrn_detector_area_resol_mean 16.0971
_diffrn_detector_type Eos
_diffrn_measured_fraction_theta_full 0.9988
_diffrn_measured_fraction_theta_max 0.9721
_diffrn_measurement_details
;
#__ type_ start__ end____ width___ exp.time_
  1 omega   23.00   93.00   1.0000    1.0000
omega____ theta____ kappa____ phi______ frames
    -       36.7919   57.0000  -90.0000 70

#__ type_ start__ end____ width___ exp.time_
  2 omega   78.00  103.00   1.0000    1.0000
omega____ theta____ kappa____ phi______ frames
    -       36.7919   77.0000 -180.0000 25

#__ type_ start__ end____ width___ exp.time_
  3 omega   94.00  175.00   1.0000    1.5000
omega____ theta____ kappa____ phi______ frames
    -      108.0000   45.0000  -90.0000 81

#__ type_ start__ end____ width___ exp.time_
  4 omega  103.00  174.00   1.0000    1.5000
omega____ theta____ kappa____ phi______ frames
    -      108.0000   61.0000   60.0000 71

#__ type_ start__ end____ width___ exp.time_
  5 omega   96.00  125.00   1.0000    1.5000
omega____ theta____ kappa____ phi______ frames
    -      108.0000  140.0000  -77.0000 29

#__ type_ start__ end____ width___ exp.time_
  6 omega   73.00   99.00   1.0000    1.0000
omega____ theta____ kappa____ phi______ frames
    -       36.7919  178.0000  -30.0000 26

#__ type_ start__ end____ width___ exp.time_
  7 omega   26.00   64.00   1.0000    1.0000
omega____ theta____ kappa____ phi______ frames
    -       36.7919   77.0000 -180.0000 38

#__ type_ start__ end____ width___ exp.time_
  8 omega   49.00   76.00   1.0000    1.5000
omega____ theta____ kappa____ phi______ frames
    -      108.0000  -30.0000  -60.0000 27

#__ type_ start__ end____ width___ exp.time_
  9 omega   52.00   78.00   1.0000    1.5000
omega____ theta____ kappa____ phi______ frames
    -      108.0000  -30.0000  -90.0000 26

#__ type_ start__ end____ width___ exp.time_
 10 omega   47.00   88.00   1.0000    1.5000
omega____ theta____ kappa____ phi______ frames
    -      108.0000  -30.0000  -30.0000 41

#__ type_ start__ end____ width___ exp.time_
 11 omega   42.00   88.00   1.0000    1.5000
omega____ theta____ kappa____ phi______ frames
    -      108.0000  -45.0000   30.0000 46

#__ type_ start__ end____ width___ exp.time_
 12 omega   63.00  105.00   1.0000    1.5000
omega____ theta____ kappa____ phi______ frames
    -      108.0000  -94.0000   30.0000 42

#__ type_ start__ end____ width___ exp.time_
 13 omega   78.00  115.00   1.0000    1.5000
omega____ theta____ kappa____ phi______ frames
    -      108.0000 -111.0000  -30.0000 37

#__ type_ start__ end____ width___ exp.time_
 14 omega   47.00   93.00   1.0000    1.0000
omega____ theta____ kappa____ phi______ frames
    -       36.7919 -129.0000   36.0000 46

#__ type_ start__ end____ width___ exp.time_
 15 omega   47.00   88.00   1.0000    1.5000
omega____ theta____ kappa____ phi______ frames
    -      108.0000  -30.0000  120.0000 41

#__ type_ start__ end____ width___ exp.time_
 16 omega   59.00  108.00   1.0000    1.5000
omega____ theta____ kappa____ phi______ frames
    -      108.0000  -94.0000  120.0000 49

#__ type_ start__ end____ width___ exp.time_
 17 omega   47.00   91.00   1.0000    1.5000
omega____ theta____ kappa____ phi______ frames
    -      108.0000  -45.0000   90.0000 44

#__ type_ start__ end____ width___ exp.time_
 18 omega   88.00  177.00   1.0000    1.5000
omega____ theta____ kappa____ phi______ frames
    -      108.0000   30.0000    0.0000 89

#__ type_ start__ end____ width___ exp.time_
 19 omega   68.00  102.00   1.0000    1.0000
omega____ theta____ kappa____ phi______ frames
    -       36.7919   77.0000  150.0000 34

#__ type_ start__ end____ width___ exp.time_
 20 omega   20.00   78.00   1.0000    1.0000
omega____ theta____ kappa____ phi______ frames
    -       36.7919   57.0000    0.0000 58

#__ type_ start__ end____ width___ exp.time_
 21 omega   10.00   47.00   1.0000    1.0000
omega____ theta____ kappa____ phi______ frames
    -       36.7919   77.0000  150.0000 37

#__ type_ start__ end____ width___ exp.time_
 22 omega   45.00  117.00   1.0000    1.5000
omega____ theta____ kappa____ phi______ frames
    -      108.0000  -61.0000  -90.0000 72

#__ type_ start__ end____ width___ exp.time_
 23 omega   45.00   91.00   1.0000    1.5000
omega____ theta____ kappa____ phi______ frames
    -      108.0000  -45.0000 -180.0000 46

#__ type_ start__ end____ width___ exp.time_
 24 omega   48.00  109.00   1.0000    1.5000
omega____ theta____ kappa____ phi______ frames
    -      108.0000  -94.0000 -150.0000 61

#__ type_ start__ end____ width___ exp.time_
 25 omega   40.00   66.00   1.0000    1.5000
omega____ theta____ kappa____ phi______ frames
    -      108.0000 -111.0000  -30.0000 26

#__ type_ start__ end____ width___ exp.time_
 26 omega   10.00   37.00   1.0000    1.0000
omega____ theta____ kappa____ phi______ frames
    -       36.7919  -37.0000 -180.0000 27

#__ type_ start__ end____ width___ exp.time_
 27 omega  -27.00   -2.00   1.0000    1.0000
omega____ theta____ kappa____ phi______ frames
    -       36.7919  -37.0000 -180.0000 25

#__ type_ start__ end____ width___ exp.time_
 28 omega  -32.00   43.00   1.0000    1.0000
omega____ theta____ kappa____ phi______ frames
    -       36.7919  -37.0000 -120.0000 75
;
_diffrn_measurement_device 'four-circle diffractometer'
_diffrn_measurement_device_type 'Xcalibur, Eos, Gemini'
_diffrn_measurement_method '\w scans'
_diffrn_orient_matrix_UB_11 -0.1131350000
_diffrn_orient_matrix_UB_12 -0.0727938000
_diffrn_orient_matrix_UB_13 -0.0970105000
_diffrn_orient_matrix_UB_21 0.0301305000
_diffrn_orient_matrix_UB_22 -0.2402079000
_diffrn_orient_matrix_UB_23 0.0315599000
_diffrn_orient_matrix_UB_31 -0.1098857000
_diffrn_orient_matrix_UB_32 0.0092073000
_diffrn_orient_matrix_UB_33 0.0565037000
_diffrn_radiation_monochromator graphite
_diffrn_radiation_probe x-ray
_diffrn_radiation_type 'Cu K\a'
_diffrn_radiation_wavelength 1.54184
_diffrn_reflns_av_R_equivalents 0.0231
_diffrn_reflns_av_unetI/netI 0.0323
_diffrn_reflns_Laue_measured_fraction_full 0.998
_diffrn_reflns_Laue_measured_fraction_max 0.987
_diffrn_reflns_limit_h_max 10
_diffrn_reflns_limit_h_min -12
_diffrn_reflns_limit_k_max 7
_diffrn_reflns_limit_k_min -7
_diffrn_reflns_limit_l_max 16
_diffrn_reflns_limit_l_min -10
_diffrn_reflns_number 5154
_diffrn_reflns_point_group_measured_fraction_full 0.996
_diffrn_reflns_point_group_measured_fraction_max 0.971
_diffrn_reflns_theta_full 67.684
_diffrn_reflns_theta_max 71.147
_diffrn_reflns_theta_min 4.610
_diffrn_source 'Enhance (Cu) X-ray Source'
_exptl_absorpt_coefficient_mu 0.858
_exptl_absorpt_correction_T_max 1.00000
_exptl_absorpt_correction_T_min 0.92162
_exptl_absorpt_correction_type multi-scan
_exptl_absorpt_process_details
;
CrysAlisPro, Agilent Technologies,
Version 1.171.37.35 (release 13-08-2014 CrysAlis171 .NET)
(compiled Aug 13 2014,18:06:01)
Empirical absorption correction using spherical harmonics,
 implemented in SCALE3 ABSPACK scaling algorithm.
;
_exptl_crystal_density_diffrn 1.437
_exptl_crystal_F_000 372
_exptl_crystal_size_max 0.240
_exptl_crystal_size_mid 0.230
_exptl_crystal_size_min 0.200
_refine_diff_density_max 0.209
_refine_diff_density_min -0.353
_refine_diff_density_rms 0.068
_refine_ls_abs_structure_details
;
 Flack x determined using 1307 quotients [(I+)-(I-)]/[(I+)+(I-)]
 (Parsons, Flack and Wagner, Acta Cryst. B69 (2013) 249-259).
;
_refine_ls_abs_structure_Flack 0.05(8)
_refine_ls_extinction_method none
_refine_ls_goodness_of_fit_ref 1.047
_refine_ls_hydrogen_treatment constr
_refine_ls_matrix_type full
_refine_ls_number_parameters 236
_refine_ls_number_reflns 3091
_refine_ls_number_restraints 1
_refine_ls_restrained_S_all 1.047
_refine_ls_R_factor_all 0.0376
_refine_ls_R_factor_gt 0.0370
_refine_ls_shift/su_max 0.001
_refine_ls_shift/su_mean 0.000
_refine_ls_structure_factor_coef Fsqd
_refine_ls_weighting_details 'w=1/[\s^2^(Fo^2^)+(0.0635P)^2^+0.1327P] where P=(Fo^2^+2Fc^2^)/3'
_refine_ls_weighting_scheme calc
_refine_ls_wR_factor_gt 0.0938
_refine_ls_wR_factor_ref 0.0945
_reflns_Friedel_coverage 0.792
_reflns_Friedel_fraction_full 0.994
_reflns_Friedel_fraction_max 0.953
_reflns_number_gt 3030
_reflns_number_total 3091
_reflns_threshold_expression 'I > 2\s(I)'
_cod_data_source_file c9qo01005j2.cif
_cod_data_source_block exp_5894
_cod_database_code 1555159
_reflns_odcompleteness_completeness 99.88
_reflns_odcompleteness_iscentric 1
_reflns_odcompleteness_theta 66.97
_shelx_estimated_absorpt_t_max 0.847
_shelx_estimated_absorpt_t_min 0.821
_shelx_shelxl_version_number 2014/7
_shelx_space_group_comment
;
The symmetry employed for this shelxl refinement is uniquely defined
by the following loop, which should always be used as a source of
symmetry information in preference to the above space-group names.
They are only intended as comments.
;

loop_
_space_group_symop_operation_xyz
'x, y, z'
'-x, y+1/2, -z'

loop_
_atom_site_label
_atom_site_type_symbol
_atom_site_fract_x
_atom_site_fract_y
_atom_site_fract_z
_atom_site_U_iso_or_equiv
_atom_site_adp_type
_atom_site_occupancy
_atom_site_site_symmetry_order
_atom_site_calc_flag
_atom_site_refinement_flags_posn
_atom_site_refinement_flags_adp
O1 O -0.42726(18) -0.2658(3) -0.63268(13) 0.0214(4) Uani 1 1 d . .
O4 O -0.14903(19) -1.0575(3) -0.85558(13) 0.0216(4) Uani 1 1 d . .
O2 O -0.54142(16) -0.5881(3) -0.77595(12) 0.0183(4) Uani 1 1 d . .
O5 O -0.42352(17) -0.3218(3) -0.97566(12) 0.0207(4) Uani 1 1 d . .
O3 O -0.62257(18) -0.7149(3) -0.65329(13) 0.0250(4) Uani 1 1 d . .
C1 C -0.2056(2) -0.8819(4) -0.88453(16) 0.0152(4) Uani 1 1 d . .
C6 C -0.4243(2) -0.4570(4) -0.78577(17) 0.0168(5) Uani 1 1 d . .
H6 H -0.4615 -0.3232 -0.8228 0.020 Uiso 1 1 calc R U
C14 C -0.2712(2) -0.7647(4) -0.81412(16) 0.0144(4) Uani 1 1 d . .
N1 N -0.2877(2) -0.4775(4) -1.09375(15) 0.0190(4) Uani 1 1 d . .
H1 H -0.3576 -0.3910 -1.1155 0.023 Uiso 1 1 calc R U
C2 C -0.2114(2) -0.7892(4) -0.98272(17) 0.0143(4) Uani 1 1 d . .
C17 C -0.1504(2) -0.9260(4) -1.04466(18) 0.0174(5) Uani 1 1 d . .
H17 H -0.1112 -1.0556 -1.0142 0.021 Uiso 1 1 calc R U
C3 C -0.2781(2) -0.5926(4) -1.01004(16) 0.0152(5) Uani 1 1 d . .
C9 C -0.3465(2) -0.5735(4) -0.50264(17) 0.0188(5) Uani 1 1 d . .
H9A H -0.4187 -0.5921 -0.4705 0.023 Uiso 1 1 calc R U
H9B H -0.2820 -0.4636 -0.4652 0.023 Uiso 1 1 calc R U
C7 C -0.3436(2) -0.3971(4) -0.67805(17) 0.0165(5) Uani 1 1 d . .
H7 H -0.2421 -0.3789 -0.6579 0.020 Uiso 1 1 calc R U
C4 C -0.3555(2) -0.4868(4) -0.94545(16) 0.0150(5) Uani 1 1 d . .
C11 C -0.1408(2) -0.7604(4) -0.53344(18) 0.0194(5) Uani 1 1 d . .
H11 H -0.0596 -0.7181 -0.4840 0.023 Uiso 1 1 calc R U
C5 C -0.3454(2) -0.5814(4) -0.84465(17) 0.0145(4) Uani 1 1 d . .
C13 C -0.2512(2) -0.8759(4) -0.71360(17) 0.0157(4) Uani 1 1 d . .
H13A H -0.2356 -1.0301 -0.7214 0.019 Uiso 1 1 calc R U
H13B H -0.3368 -0.8621 -0.6958 0.019 Uiso 1 1 calc R U
C16 C -0.5368(2) -0.6131(4) -0.67740(18) 0.0174(5) Uani 1 1 d . .
C18 C -0.1420(3) -0.8944(4) -1.13863(18) 0.0203(5) Uani 1 1 d . .
H18 H -0.1007 -1.0064 -1.1645 0.024 Uiso 1 1 calc R U
C20 C -0.1879(2) -0.4884(4) -1.15090(17) 0.0190(5) Uani 1 1 d . .
H20A H -0.0949 -0.4656 -1.1048 0.023 Uiso 1 1 calc R U
H20B H -0.2073 -0.3706 -1.1999 0.023 Uiso 1 1 calc R U
C12 C -0.1314(2) -0.7879(4) -0.62645(17) 0.0177(5) Uani 1 1 d . .
C10 C -0.2686(3) -0.7902(4) -0.49932(17) 0.0204(5) Uani 1 1 d . .
H10A H -0.2408 -0.8470 -0.4308 0.025 Uiso 1 1 calc R U
H10B H -0.3304 -0.8955 -0.5429 0.025 Uiso 1 1 calc R U
C15 C 0.0018(2) -0.7394(5) -0.65039(19) 0.0245(5) Uani 1 1 d . .
H15A H -0.0150 -0.6276 -0.7011 0.037 Uiso 1 1 calc R U
H15B H 0.0337 -0.8691 -0.6751 0.037 Uiso 1 1 calc R U
H15C H 0.0715 -0.6906 -0.5902 0.037 Uiso 1 1 calc R U
C19 C -0.1902(3) -0.7032(5) -1.20645(17) 0.0213(5) Uani 1 1 d . .
H19A H -0.2846 -0.7306 -1.2493 0.026 Uiso 1 1 calc R U
H19B H -0.1315 -0.6892 -1.2500 0.026 Uiso 1 1 calc R U
C8 C -0.4106(2) -0.4984(4) -0.60907(18) 0.0170(5) Uani 1 1 d . .

loop_
_atom_site_aniso_label
_atom_site_aniso_U_11
_atom_site_aniso_U_22
_atom_site_aniso_U_33
_atom_site_aniso_U_23
_atom_site_aniso_U_13
_atom_site_aniso_U_12
O1 0.0296(9) 0.0149(8) 0.0243(9) -0.0004(7) 0.0150(7) 0.0023(7)
O4 0.0279(9) 0.0179(9) 0.0210(8) 0.0033(7) 0.0105(7) 0.0069(7)
O2 0.0140(7) 0.0243(8) 0.0170(8) -0.0002(7) 0.0054(6) 0.0003(7)
O5 0.0209(8) 0.0213(9) 0.0202(8) 0.0063(7) 0.0069(6) 0.0061(7)
O3 0.0224(8) 0.0320(10) 0.0228(8) -0.0001(8) 0.0099(7) -0.0078(8)
C1 0.0133(10) 0.0156(10) 0.0165(10) -0.0011(9) 0.0042(8) -0.0007(8)
C6 0.0174(10) 0.0161(11) 0.0183(11) 0.0034(9) 0.0074(8) 0.0021(9)
C14 0.0139(9) 0.0168(11) 0.0127(10) -0.0004(9) 0.0042(8) -0.0041(9)
N1 0.0188(9) 0.0220(10) 0.0165(9) 0.0044(8) 0.0057(7) 0.0038(8)
C2 0.0127(9) 0.0172(11) 0.0136(9) -0.0023(9) 0.0048(8) -0.0034(8)
C17 0.0162(10) 0.0163(11) 0.0192(11) -0.0019(9) 0.0046(8) -0.0007(8)
C3 0.0109(9) 0.0195(11) 0.0136(10) -0.0005(9) 0.0016(8) -0.0032(9)
C9 0.0204(11) 0.0224(12) 0.0155(10) -0.0024(9) 0.0083(9) -0.0028(9)
C7 0.0195(11) 0.0123(10) 0.0193(10) -0.0012(8) 0.0084(9) -0.0005(9)
C4 0.0123(9) 0.0151(11) 0.0169(10) 0.0001(9) 0.0033(8) -0.0024(9)
C11 0.0197(11) 0.0200(11) 0.0168(10) 0.0011(9) 0.0029(8) 0.0020(9)
C5 0.0130(10) 0.0156(11) 0.0148(10) 0.0002(9) 0.0040(8) -0.0018(8)
C13 0.0189(11) 0.0125(10) 0.0172(10) 0.0014(9) 0.0077(9) 0.0011(9)
C16 0.0191(11) 0.0171(10) 0.0178(11) 0.0002(9) 0.0081(9) 0.0029(9)
C18 0.0207(11) 0.0230(12) 0.0198(11) -0.0062(10) 0.0100(9) -0.0038(9)
C20 0.0189(10) 0.0231(12) 0.0157(10) 0.0028(9) 0.0064(8) -0.0004(10)
C12 0.0173(10) 0.0166(11) 0.0184(10) 0.0023(9) 0.0042(8) 0.0043(9)
C10 0.0268(11) 0.0224(12) 0.0127(10) 0.0001(9) 0.0070(9) -0.0003(10)
C15 0.0183(11) 0.0339(14) 0.0215(11) 0.0003(11) 0.0065(9) 0.0000(10)
C19 0.0217(11) 0.0284(13) 0.0151(10) -0.0009(10) 0.0075(9) -0.0041(10)
C8 0.0194(10) 0.0147(11) 0.0199(11) -0.0028(9) 0.0103(9) -0.0001(9)

loop_
_atom_type_symbol
_atom_type_description
_atom_type_scat_dispersion_real
_atom_type_scat_dispersion_imag
_atom_type_scat_source
C C 0.0181 0.0091 'International Tables Vol C Tables 4.2.6.8 and 6.1.1.4'
H H 0.0000 0.0000 'International Tables Vol C Tables 4.2.6.8 and 6.1.1.4'
N N 0.0311 0.0180 'International Tables Vol C Tables 4.2.6.8 and 6.1.1.4'
O O 0.0492 0.0322 'International Tables Vol C Tables 4.2.6.8 and 6.1.1.4'

loop_
_geom_angle_atom_site_label_1
_geom_angle_atom_site_label_2
_geom_angle_atom_site_label_3
_geom_angle
C7 O1 C8 60.71(14)
C16 O2 C6 111.87(18)
O4 C1 C14 117.1(2)
O4 C1 C2 122.0(2)
C2 C1 C14 121.0(2)
O2 C6 H6 108.6
O2 C6 C7 104.27(17)
O2 C6 C5 110.14(19)
C7 C6 H6 108.6
C5 C6 H6 108.6
C5 C6 C7 116.36(19)
C5 C14 C1 120.2(2)
C5 C14 C13 124.9(2)
C13 C14 C1 114.82(19)
C3 N1 H1 117.7
C3 N1 C20 124.7(2)
C20 N1 H1 117.7
C1 C2 C17 114.8(2)
C3 C2 C1 118.4(2)
C3 C2 C17 126.7(2)
C2 C17 H17 114.8
C18 C17 C2 130.4(2)
C18 C17 H17 114.8
N1 C3 C2 127.0(2)
N1 C3 C4 112.2(2)
C2 C3 C4 120.8(2)
H9A C9 H9B 108.0
C10 C9 H9A 109.4
C10 C9 H9B 109.4
C8 C9 H9A 109.4
C8 C9 H9B 109.4
C8 C9 C10 111.05(18)
O1 C7 C6 110.92(19)
O1 C7 H7 120.6
O1 C7 C8 60.32(14)
C6 C7 H7 120.6
C8 C7 C6 109.0(2)
C8 C7 H7 120.6
O5 C4 C3 119.4(2)
O5 C4 C5 121.0(2)
C5 C4 C3 119.5(2)
C12 C11 H11 116.3
C12 C11 C10 127.3(2)
C10 C11 H11 116.3
C14 C5 C6 125.9(2)
C14 C5 C4 119.6(2)
C4 C5 C6 114.5(2)
C14 C13 H13A 108.5
C14 C13 H13B 108.5
C14 C13 C12 115.01(19)
H13A C13 H13B 107.5
C12 C13 H13A 108.5
C12 C13 H13B 108.5
O2 C16 C8 110.04(19)
O3 C16 O2 122.3(2)
O3 C16 C8 127.7(2)
C17 C18 H18 115.8
C17 C18 C19 128.4(2)
C19 C18 H18 115.8
N1 C20 H20A 108.7
N1 C20 H20B 108.7
N1 C20 C19 114.1(2)
H20A C20 H20B 107.6
C19 C20 H20A 108.7
C19 C20 H20B 108.7
C11 C12 C13 122.7(2)
C11 C12 C15 121.3(2)
C15 C12 C13 116.0(2)
C9 C10 H10A 109.4
C9 C10 H10B 109.4
C11 C10 C9 111.2(2)
C11 C10 H10A 109.4
C11 C10 H10B 109.4
H10A C10 H10B 108.0
C12 C15 H15A 109.5
C12 C15 H15B 109.5
C12 C15 H15C 109.5
H15A C15 H15B 109.5
H15A C15 H15C 109.5
H15B C15 H15C 109.5
C18 C19 C20 114.19(19)
C18 C19 H19A 108.7
C18 C19 H19B 108.7
C20 C19 H19A 108.7
C20 C19 H19B 108.7
H19A C19 H19B 107.6
O1 C8 C9 120.54(19)
O1 C8 C7 58.98(14)
O1 C8 C16 107.30(19)
C9 C8 C16 120.4(2)
C7 C8 C9 129.0(2)
C7 C8 C16 104.8(2)

loop_
_geom_bond_atom_site_label_1
_geom_bond_atom_site_label_2
_geom_bond_distance
O1 C7 1.442(3)
O1 C8 1.462(3)
O4 C1 1.227(3)
O2 C6 1.468(3)
O2 C16 1.363(3)
O5 C4 1.222(3)
O3 C16 1.194(3)
C1 C14 1.517(3)
C1 C2 1.461(3)
C6 H6 0.9800
C6 C7 1.513(3)
C6 C5 1.510(3)
C14 C5 1.345(3)
C14 C13 1.510(3)
N1 H1 0.8600
N1 C3 1.337(3)
N1 C20 1.460(3)
C2 C17 1.464(3)
C2 C3 1.376(3)
C17 H17 0.9300
C17 C18 1.346(3)
C3 C4 1.503(3)
C9 H9A 0.9700
C9 H9B 0.9700
C9 C10 1.537(3)
C9 C8 1.493(3)
C7 H7 0.9800
C7 C8 1.468(3)
C4 C5 1.489(3)
C11 H11 0.9300
C11 C12 1.333(3)
C11 C10 1.512(3)
C13 H13A 0.9700
C13 H13B 0.9700
C13 C12 1.523(3)
C16 C8 1.508(3)
C18 H18 0.9300
C18 C19 1.489(4)
C20 H20A 0.9700
C20 H20B 0.9700
C20 C19 1.523(4)
C12 C15 1.507(3)
C10 H10A 0.9700
C10 H10B 0.9700
C15 H15A 0.9600
C15 H15B 0.9600
C15 H15C 0.9600
C19 H19A 0.9700
C19 H19B 0.9700

loop_
_geom_torsion_atom_site_label_1
_geom_torsion_atom_site_label_2
_geom_torsion_atom_site_label_3
_geom_torsion_atom_site_label_4
_geom_torsion
O1 C7 C8 C9 -106.0(3)
O1 C7 C8 C16 101.56(19)
O4 C1 C14 C5 -174.1(2)
O4 C1 C14 C13 3.1(3)
O4 C1 C2 C17 2.5(3)
O4 C1 C2 C3 179.3(2)
O2 C6 C7 O1 -62.6(2)
O2 C6 C7 C8 2.0(2)
O2 C6 C5 C14 -66.5(3)
O2 C6 C5 C4 112.8(2)
O2 C16 C8 O1 63.3(2)
O2 C16 C8 C9 -153.6(2)
O2 C16 C8 C7 1.7(2)
O5 C4 C5 C6 -0.2(3)
O5 C4 C5 C14 179.2(2)
O3 C16 C8 O1 -117.4(3)
O3 C16 C8 C9 25.7(4)
O3 C16 C8 C7 -179.0(2)
C1 C14 C5 C6 175.5(2)
C1 C14 C5 C4 -3.7(3)
C1 C14 C13 C12 97.4(2)
C1 C2 C17 C18 177.8(2)
C1 C2 C3 N1 176.2(2)
C1 C2 C3 C4 -6.1(3)
C6 O2 C16 O3 -179.9(2)
C6 O2 C16 C8 -0.5(3)
C6 C7 C8 O1 -103.8(2)
C6 C7 C8 C9 150.2(2)
C6 C7 C8 C16 -2.2(2)
C14 C1 C2 C17 -176.82(18)
C14 C1 C2 C3 0.0(3)
C14 C13 C12 C11 139.5(2)
C14 C13 C12 C15 -42.4(3)
N1 C3 C4 O5 4.2(3)
N1 C3 C4 C5 -174.36(19)
N1 C20 C19 C18 -66.7(3)
C2 C1 C14 C5 5.2(3)
C2 C1 C14 C13 -177.51(19)
C2 C17 C18 C19 2.0(4)
C2 C3 C4 O5 -173.9(2)
C2 C3 C4 C5 7.6(3)
C17 C2 C3 N1 -7.5(4)
C17 C2 C3 C4 170.2(2)
C17 C18 C19 C20 29.2(4)
C3 N1 C20 C19 69.5(3)
C3 C2 C17 C18 1.4(4)
C3 C4 C5 C6 178.33(19)
C3 C4 C5 C14 -2.3(3)
C7 O1 C8 C9 119.9(2)
C7 O1 C8 C16 -97.1(2)
C7 C6 C5 C14 51.9(3)
C7 C6 C5 C4 -128.8(2)
C5 C6 C7 O1 175.87(19)
C5 C6 C7 C8 -119.5(2)
C5 C14 C13 C12 -85.5(3)
C13 C14 C5 C6 -1.4(4)
C13 C14 C5 C4 179.3(2)
C16 O2 C6 C7 -0.9(2)
C16 O2 C6 C5 124.7(2)
C20 N1 C3 C2 -25.8(4)
C20 N1 C3 C4 156.4(2)
C12 C11 C10 C9 -93.7(3)
C10 C9 C8 O1 -149.2(2)
C10 C9 C8 C7 -76.2(3)
C10 C9 C8 C16 72.6(3)
C10 C11 C12 C13 -5.5(4)
C10 C11 C12 C15 176.4(2)
C8 O1 C7 C6 100.6(2)
C8 C9 C10 C11 68.1(2)
